data_4026599
loop_
_publ_author_name
'B. V. Subba Reddy'
'Prashant Borkar'
'J. S. Yadav'
'B. Sridhar'
'Ren\'e Gr\'ee'

_publ_section_title
;
 Tandem Prins/Friedel-Crafts Cyclization for Stereoselective Synthesis of
 Heterotricyclic Systems
;
_journal_name_full 'Journal of Organic Chemistry'
_journal_page_first 7677
_journal_page_last 7690
_journal_paper_doi 10.1021/jo201027u
_journal_volume 76
_journal_year 2011
_chemical_formula_moiety 'C19 H19 Br O'
_chemical_formula_sum 'C19 H19 Br O'
_chemical_formula_weight 343.25
_chemical_name_systematic
; 
(4S,4aS,10bR)-4-(4-bromophenyl)-2,4,4a,5,6,10b-hexahydro-1H-benzo[f]isochromene 
;
_space_group_IT_number 2
_symmetry_cell_setting triclinic
_symmetry_space_group_name_Hall '-P 1'
_symmetry_space_group_name_H-M 'P -1'
_atom_sites_solution_hydrogens geom
_atom_sites_solution_primary direct
_atom_sites_solution_secondary difmap
_audit_creation_method SHELXL-97
_cell_angle_alpha 98.0800(10)
_cell_angle_beta 103.3820(10)
_cell_angle_gamma 106.8090(10)
_cell_formula_units_Z 4
_cell_length_a 8.5484(7)
_cell_length_b 11.9015(10)
_cell_length_c 17.2138(14)
_cell_measurement_reflns_used 3865
_cell_measurement_temperature 294(2)
_cell_measurement_theta_max 21.57
_cell_measurement_theta_min 2.44
_cell_volume 1590.0(2)
_computing_cell_refinement 'SAINT (Bruker, 2001)'
_computing_data_collection 'SMART (Bruker, 2001)'
_computing_data_reduction SAINT
_computing_molecular_graphics 'SHELXTL/PC (Sheldrick, 1990)'
_computing_publication_material SHELXL97
_computing_structure_refinement 'SHELXL-97 (Sheldrick, 2008)'
_computing_structure_solution 'SHELXS-97 (Sheldrick, 2008)'
_diffrn_ambient_temperature 294(2)
_diffrn_measured_fraction_theta_full 0.998
_diffrn_measured_fraction_theta_max 0.998
_diffrn_measurement_device 'Bruker SMART APEX CCD area-detector'
_diffrn_measurement_device_type 'CCD Area Detector'
_diffrn_measurement_method '\w scan'
_diffrn_radiation_monochromator graphite
_diffrn_radiation_source 'fine-focus sealed tube'
_diffrn_radiation_type MoK\a
_diffrn_radiation_wavelength 0.71073
_diffrn_reflns_av_R_equivalents 0.0281
_diffrn_reflns_av_sigmaI/netI 0.0410
_diffrn_reflns_limit_h_max 10
_diffrn_reflns_limit_h_min -10
_diffrn_reflns_limit_k_max 14
_diffrn_reflns_limit_k_min -14
_diffrn_reflns_limit_l_max 20
_diffrn_reflns_limit_l_min -20
_diffrn_reflns_number 15300
_diffrn_reflns_theta_full 25.00
_diffrn_reflns_theta_max 25.00
_diffrn_reflns_theta_min 1.25
_diffrn_standards_number 0
_exptl_absorpt_coefficient_mu 2.582
_exptl_absorpt_correction_T_max 0.868
_exptl_absorpt_correction_T_min 0.721
_exptl_absorpt_correction_type multi-scan
_exptl_absorpt_process_details 'SABABS; Bruker,2001'
_exptl_crystal_colour colorless
_exptl_crystal_density_diffrn 1.434
_exptl_crystal_description block
_exptl_crystal_F_000 704
_exptl_crystal_size_max 0.13
_exptl_crystal_size_mid 0.11
_exptl_crystal_size_min 0.05
_refine_diff_density_max 1.115
_refine_diff_density_min -0.886
_refine_diff_density_rms 0.069
_refine_ls_extinction_method none
_refine_ls_goodness_of_fit_ref 1.019
_refine_ls_hydrogen_treatment constr
_refine_ls_matrix_type full
_refine_ls_number_parameters 379
_refine_ls_number_reflns 5589
_refine_ls_number_restraints 0
_refine_ls_restrained_S_all 1.019
_refine_ls_R_factor_all 0.0882
_refine_ls_R_factor_gt 0.0510
_refine_ls_shift/su_max 0.000
_refine_ls_shift/su_mean 0.000
_refine_ls_structure_factor_coef Fsqd
_refine_ls_weighting_details 'calc w=1/[\s^2^(Fo^2^)+(0.0900P)^2^+0.8522P] where P=(Fo^2^+2Fc^2^)/3'
_refine_ls_weighting_scheme calc
_refine_ls_wR_factor_gt 0.1429
_refine_ls_wR_factor_ref 0.1726
_reflns_number_gt 3482
_reflns_number_total 5589
_reflns_threshold_expression I>2\s(I)
_cod_data_source_file jo201027u_si_001_1.cif
_cod_data_source_block aj31m
_cod_database_code 4026599

loop_
_symmetry_equiv_pos_as_xyz
'x, y, z'
'-x, -y, -z'

loop_
_atom_site_label
_atom_site_type_symbol
_atom_site_fract_x
_atom_site_fract_y
_atom_site_fract_z
_atom_site_U_iso_or_equiv
_atom_site_adp_type
_atom_site_occupancy
_atom_site_symmetry_multiplicity
_atom_site_calc_flag
_atom_site_refinement_flags
Br1 Br 0.21694(9) 0.05018(5) 0.46079(4) 0.1083(3) Uani 1 1 d .
Br2 Br 0.47722(11) 0.13899(5) 1.27348(3) 0.1121(3) Uani 1 1 d .
C1 C 0.2044(5) 0.6758(4) 0.2012(3) 0.0563(10) Uani 1 1 d .
C2 C 0.2422(5) 0.7882(4) 0.1824(3) 0.0690(13) Uani 1 1 d .
H2 H 0.2587 0.8549 0.2226 0.083 Uiso 1 1 calc R
C3 C 0.2560(6) 0.8047(5) 0.1070(4) 0.0772(14) Uani 1 1 d .
H3 H 0.2813 0.8815 0.0965 0.093 Uiso 1 1 calc R
C4 C 0.2324(6) 0.7071(5) 0.0468(3) 0.0770(13) Uani 1 1 d .
H4 H 0.2412 0.7168 -0.0048 0.092 Uiso 1 1 calc R
C5 C 0.1956(6) 0.5952(4) 0.0646(3) 0.0682(12) Uani 1 1 d .
H5 H 0.1796 0.5292 0.0240 0.082 Uiso 1 1 calc R
C6 C 0.1816(5) 0.5770(4) 0.1402(3) 0.0586(10) Uani 1 1 d .
C7 C 0.1430(6) 0.4525(4) 0.1553(3) 0.0696(12) Uani 1 1 d .
H7A H 0.2463 0.4315 0.1635 0.083 Uiso 1 1 calc R
H7B H 0.0595 0.3966 0.1069 0.083 Uiso 1 1 calc R
C8 C 0.0760(6) 0.4376(4) 0.2280(3) 0.0659(11) Uani 1 1 d .
H8A H 0.0752 0.3607 0.2409 0.079 Uiso 1 1 calc R
H8B H -0.0401 0.4386 0.2151 0.079 Uiso 1 1 calc R
C9 C 0.1875(5) 0.5388(4) 0.3014(3) 0.0562(10) Uani 1 1 d .
H9 H 0.3058 0.5414 0.3090 0.067 Uiso 1 1 calc R
C10 C 0.1768(5) 0.6584(4) 0.2832(3) 0.0594(11) Uani 1 1 d .
H10 H 0.0600 0.6565 0.2798 0.071 Uiso 1 1 calc R
C11 C 0.2934(6) 0.7588(4) 0.3567(3) 0.0759(13) Uani 1 1 d .
H11A H 0.4112 0.7646 0.3625 0.091 Uiso 1 1 calc R
H11B H 0.2813 0.8351 0.3482 0.091 Uiso 1 1 calc R
C12 C 0.2483(7) 0.7335(5) 0.4328(3) 0.0835(15) Uani 1 1 d .
H12A H 0.3262 0.7964 0.4793 0.100 Uiso 1 1 calc R
H12B H 0.1341 0.7356 0.4285 0.100 Uiso 1 1 calc R
C13 C 0.1438(5) 0.5221(4) 0.3806(3) 0.0659(12) Uani 1 1 d .
H13 H 0.0261 0.5203 0.3742 0.079 Uiso 1 1 calc R
C14 C 0.1605(6) 0.4083(4) 0.4041(3) 0.0625(11) Uani 1 1 d .
C15 C 0.3166(6) 0.3922(4) 0.4202(3) 0.0630(11) Uani 1 1 d .
H15 H 0.4118 0.4535 0.4189 0.076 Uiso 1 1 calc R
C16 C 0.3341(6) 0.2875(4) 0.4379(3) 0.0671(12) Uani 1 1 d .
H16 H 0.4407 0.2779 0.4495 0.080 Uiso 1 1 calc R
C17 C 0.1925(7) 0.1963(4) 0.4384(3) 0.0687(12) Uani 1 1 d .
C18 C 0.0356(7) 0.2104(5) 0.4238(3) 0.0785(14) Uani 1 1 d .
H18 H -0.0594 0.1489 0.4251 0.094 Uiso 1 1 calc R
C19 C 0.0213(6) 0.3168(5) 0.4072(3) 0.0724(13) Uani 1 1 d .
H19 H -0.0845 0.3275 0.3978 0.087 Uiso 1 1 calc R
C20 C 0.2633(5) 0.3129(3) 0.7523(2) 0.0498(9) Uani 1 1 d .
C21 C 0.2449(5) 0.3040(4) 0.6693(3) 0.0620(11) Uani 1 1 d .
H21 H 0.2005 0.2281 0.6344 0.074 Uiso 1 1 calc R
C22 C 0.2897(6) 0.4031(4) 0.6368(3) 0.0685(12) Uani 1 1 d .
H22 H 0.2752 0.3944 0.5808 0.082 Uiso 1 1 calc R
C23 C 0.3561(6) 0.5153(4) 0.6879(3) 0.0695(12) Uani 1 1 d .
H23 H 0.3873 0.5837 0.6670 0.083 Uiso 1 1 calc R
C24 C 0.3762(5) 0.5257(4) 0.7703(3) 0.0612(11) Uani 1 1 d .
H24 H 0.4221 0.6020 0.8047 0.073 Uiso 1 1 calc R
C25 C 0.3308(5) 0.4269(3) 0.8039(2) 0.0506(9) Uani 1 1 d .
C26 C 0.3571(6) 0.4445(3) 0.8944(3) 0.0604(11) Uani 1 1 d .
H26A H 0.3289 0.5148 0.9134 0.072 Uiso 1 1 calc R
H26B H 0.4768 0.4605 0.9213 0.072 Uiso 1 1 calc R
C27 C 0.2511(5) 0.3374(3) 0.9197(2) 0.0544(10) Uani 1 1 d .
H27A H 0.1323 0.3324 0.9045 0.065 Uiso 1 1 calc R
H27B H 0.2896 0.3474 0.9786 0.065 Uiso 1 1 calc R
C28 C 0.2689(5) 0.2224(3) 0.8774(2) 0.0504(9) Uani 1 1 d .
H28 H 0.3908 0.2332 0.8895 0.060 Uiso 1 1 calc R
C29 C 0.1967(5) 0.2015(3) 0.7852(2) 0.0500(9) Uani 1 1 d .
H29 H 0.0735 0.1846 0.7744 0.060 Uiso 1 1 calc R
C30 C 0.2189(6) 0.0873(4) 0.7443(3) 0.0659(11) Uani 1 1 d .
H30A H 0.1661 0.0698 0.6857 0.079 Uiso 1 1 calc R
H30B H 0.3394 0.0987 0.7536 0.079 Uiso 1 1 calc R
C31 C 0.1385(7) -0.0152(4) 0.7787(3) 0.0736(13) Uani 1 1 d .
H31A H 0.0162 -0.0313 0.7639 0.088 Uiso 1 1 calc R
H31B H 0.1583 -0.0865 0.7543 0.088 Uiso 1 1 calc R
C32 C 0.1833(5) 0.1124(3) 0.9074(3) 0.0580(10) Uani 1 1 d .
H32 H 0.0614 0.1012 0.8959 0.070 Uiso 1 1 calc R
C33 C 0.2543(5) 0.1226(3) 0.9963(3) 0.0549(10) Uani 1 1 d .
C34 C 0.1649(6) 0.1408(4) 1.0519(3) 0.0697(12) Uani 1 1 d .
H34 H 0.0573 0.1473 1.0337 0.084 Uiso 1 1 calc R
C35 C 0.2344(8) 0.1494(4) 1.1339(3) 0.0797(15) Uani 1 1 d .
H35 H 0.1742 0.1626 1.1708 0.096 Uiso 1 1 calc R
C36 C 0.3918(7) 0.1384(4) 1.1615(3) 0.0712(13) Uani 1 1 d .
C37 C 0.4835(6) 0.1225(4) 1.1087(3) 0.0677(12) Uani 1 1 d .
H37 H 0.5914 0.1169 1.1277 0.081 Uiso 1 1 calc R
C38 C 0.4150(6) 0.1149(4) 1.0272(3) 0.0580(10) Uani 1 1 d .
H38 H 0.4783 0.1042 0.9913 0.070 Uiso 1 1 calc R
O1 O 0.2553(4) 0.6198(3) 0.44737(19) 0.0735(8) Uani 1 1 d .
O2 O 0.2021(4) 0.0067(2) 0.86537(19) 0.0696(8) Uani 1 1 d .

loop_
_atom_site_aniso_label
_atom_site_aniso_U_11
_atom_site_aniso_U_22
_atom_site_aniso_U_33
_atom_site_aniso_U_23
_atom_site_aniso_U_13
_atom_site_aniso_U_12
Br1 0.1411(6) 0.0714(4) 0.1248(6) 0.0227(3) 0.0477(4) 0.0461(4)
Br2 0.1918(8) 0.0786(4) 0.0662(4) 0.0166(3) 0.0435(4) 0.0403(4)
C1 0.037(2) 0.055(2) 0.073(3) 0.005(2) 0.0088(19) 0.0206(18)
C2 0.052(3) 0.050(2) 0.099(4) 0.005(2) 0.022(3) 0.015(2)
C3 0.060(3) 0.064(3) 0.111(4) 0.029(3) 0.033(3) 0.015(2)
C4 0.061(3) 0.078(3) 0.091(4) 0.018(3) 0.031(3) 0.015(3)
C5 0.060(3) 0.064(3) 0.079(3) 0.005(2) 0.019(2) 0.023(2)
C6 0.048(2) 0.057(2) 0.067(3) 0.006(2) 0.010(2) 0.020(2)
C7 0.083(3) 0.059(3) 0.064(3) 0.002(2) 0.012(2) 0.033(2)
C8 0.067(3) 0.051(2) 0.072(3) 0.007(2) 0.009(2) 0.019(2)
C9 0.044(2) 0.058(2) 0.064(3) 0.004(2) 0.0101(19) 0.0220(19)
C10 0.053(2) 0.055(2) 0.069(3) 0.001(2) 0.011(2) 0.027(2)
C11 0.080(3) 0.060(3) 0.084(3) -0.004(2) 0.016(3) 0.033(2)
C12 0.091(4) 0.077(3) 0.078(3) -0.011(3) 0.014(3) 0.044(3)
C13 0.052(3) 0.076(3) 0.071(3) 0.003(2) 0.014(2) 0.031(2)
C14 0.057(3) 0.071(3) 0.058(3) 0.006(2) 0.018(2) 0.022(2)
C15 0.055(3) 0.074(3) 0.067(3) 0.018(2) 0.024(2) 0.026(2)
C16 0.066(3) 0.080(3) 0.068(3) 0.014(2) 0.027(2) 0.037(3)
C17 0.081(3) 0.062(3) 0.063(3) 0.004(2) 0.021(2) 0.028(3)
C18 0.073(3) 0.072(3) 0.075(3) 0.001(2) 0.022(3) 0.008(3)
C19 0.055(3) 0.075(3) 0.081(3) 0.004(3) 0.018(2) 0.020(2)
C20 0.040(2) 0.053(2) 0.057(2) 0.0068(18) 0.0153(18) 0.0185(18)
C21 0.061(3) 0.061(3) 0.059(3) 0.002(2) 0.019(2) 0.017(2)
C22 0.076(3) 0.079(3) 0.059(3) 0.017(2) 0.031(2) 0.027(3)
C23 0.070(3) 0.070(3) 0.079(3) 0.025(3) 0.038(3) 0.022(2)
C24 0.060(3) 0.052(2) 0.071(3) 0.010(2) 0.026(2) 0.013(2)
C25 0.042(2) 0.051(2) 0.058(2) 0.0066(19) 0.0178(18) 0.0150(18)
C26 0.074(3) 0.042(2) 0.061(3) 0.0017(18) 0.019(2) 0.018(2)
C27 0.061(2) 0.049(2) 0.055(2) 0.0065(18) 0.018(2) 0.0213(19)
C28 0.048(2) 0.043(2) 0.058(2) 0.0053(17) 0.0165(18) 0.0139(17)
C29 0.040(2) 0.048(2) 0.056(2) 0.0013(18) 0.0115(18) 0.0134(17)
C30 0.073(3) 0.055(2) 0.063(3) -0.001(2) 0.017(2) 0.021(2)
C31 0.088(3) 0.050(2) 0.070(3) -0.003(2) 0.013(3) 0.020(2)
C32 0.052(2) 0.047(2) 0.074(3) 0.006(2) 0.021(2) 0.0168(19)
C33 0.061(3) 0.039(2) 0.070(3) 0.0123(18) 0.028(2) 0.0158(19)
C34 0.071(3) 0.057(3) 0.091(4) 0.016(2) 0.040(3) 0.023(2)
C35 0.113(4) 0.051(3) 0.087(4) 0.013(2) 0.064(3) 0.020(3)
C36 0.104(4) 0.042(2) 0.073(3) 0.014(2) 0.038(3) 0.023(2)
C37 0.084(3) 0.059(3) 0.067(3) 0.017(2) 0.026(3) 0.029(2)
C38 0.067(3) 0.053(2) 0.064(3) 0.019(2) 0.032(2) 0.023(2)
O1 0.076(2) 0.073(2) 0.068(2) -0.0022(16) 0.0133(16) 0.0347(17)
O2 0.085(2) 0.0463(16) 0.075(2) 0.0051(14) 0.0201(17) 0.0240(15)

loop_
_atom_type_symbol
_atom_type_description
_atom_type_scat_dispersion_real
_atom_type_scat_dispersion_imag
_atom_type_scat_source
C C 0.0033 0.0016 'International Tables Vol C Tables 4.2.6.8 and 6.1.1.4'
H H 0.0000 0.0000 'International Tables Vol C Tables 4.2.6.8 and 6.1.1.4'
O O 0.0106 0.0060 'International Tables Vol C Tables 4.2.6.8 and 6.1.1.4'
Br Br -0.2901 2.4595 'International Tables Vol C Tables 4.2.6.8 and 6.1.1.4'

loop_
_geom_angle_atom_site_label_1
_geom_angle_atom_site_label_2
_geom_angle_atom_site_label_3
_geom_angle
C2 C1 C6 117.9(4)
C2 C1 C10 121.5(4)
C6 C1 C10 120.5(4)
C3 C2 C1 122.5(4)
C3 C2 H2 118.8
C1 C2 H2 118.8
C2 C3 C4 119.6(5)
C2 C3 H3 120.2
C4 C3 H3 120.2
C5 C4 C3 118.7(5)
C5 C4 H4 120.7
C3 C4 H4 120.7
C4 C5 C6 122.5(4)
C4 C5 H5 118.7
C6 C5 H5 118.7
C5 C6 C1 118.9(4)
C5 C6 C7 119.5(4)
C1 C6 C7 121.6(4)
C6 C7 C8 113.9(4)
C6 C7 H7A 108.8
C8 C7 H7A 108.8
C6 C7 H7B 108.8
C8 C7 H7B 108.8
H7A C7 H7B 107.7
C7 C8 C9 110.0(4)
C7 C8 H8A 109.7
C9 C8 H8A 109.7
C7 C8 H8B 109.7
C9 C8 H8B 109.7
H8A C8 H8B 108.2
C8 C9 C13 113.6(4)
C8 C9 C10 109.4(3)
C13 C9 C10 110.4(3)
C8 C9 H9 107.7
C13 C9 H9 107.7
C10 C9 H9 107.7
C1 C10 C9 113.0(3)
C1 C10 C11 115.3(4)
C9 C10 C11 108.4(4)
C1 C10 H10 106.5
C9 C10 H10 106.5
C11 C10 H10 106.5
C12 C11 C10 110.0(4)
C12 C11 H11A 109.7
C10 C11 H11A 109.7
C12 C11 H11B 109.7
C10 C11 H11B 109.7
H11A C11 H11B 108.2
O1 C12 C11 113.0(4)
O1 C12 H12A 109.0
C11 C12 H12A 109.0
O1 C12 H12B 109.0
C11 C12 H12B 109.0
H12A C12 H12B 107.8
O1 C13 C14 106.8(4)
O1 C13 C9 110.7(4)
C14 C13 C9 113.0(4)
O1 C13 H13 108.8
C14 C13 H13 108.8
C9 C13 H13 108.8
C15 C14 C19 118.6(4)
C15 C14 C13 119.7(4)
C19 C14 C13 121.7(4)
C16 C15 C14 121.0(4)
C16 C15 H15 119.5
C14 C15 H15 119.5
C15 C16 C17 119.3(4)
C15 C16 H16 120.3
C17 C16 H16 120.3
C18 C17 C16 121.0(5)
C18 C17 Br1 119.9(4)
C16 C17 Br1 119.1(4)
C19 C18 C17 118.8(5)
C19 C18 H18 120.6
C17 C18 H18 120.6
C18 C19 C14 121.3(5)
C18 C19 H19 119.3
C14 C19 H19 119.3
C21 C20 C25 118.3(4)
C21 C20 C29 120.8(3)
C25 C20 C29 120.7(4)
C22 C21 C20 122.3(4)
C22 C21 H21 118.8
C20 C21 H21 118.8
C21 C22 C23 119.1(4)
C21 C22 H22 120.4
C23 C22 H22 120.4
C22 C23 C24 119.3(4)
C22 C23 H23 120.3
C24 C23 H23 120.3
C23 C24 C25 122.2(4)
C23 C24 H24 118.9
C25 C24 H24 118.9
C24 C25 C20 118.7(4)
C24 C25 C26 119.5(4)
C20 C25 C26 121.8(4)
C25 C26 C27 113.7(3)
C25 C26 H26A 108.8
C27 C26 H26A 108.8
C25 C26 H26B 108.8
C27 C26 H26B 108.8
H26A C26 H26B 107.7
C26 C27 C28 109.5(3)
C26 C27 H27A 109.8
C28 C27 H27A 109.8
C26 C27 H27B 109.8
C28 C27 H27B 109.8
H27A C27 H27B 108.2
C29 C28 C27 110.0(3)
C29 C28 C32 110.1(3)
C27 C28 C32 112.8(3)
C29 C28 H28 107.9
C27 C28 H28 107.9
C32 C28 H28 107.9
C28 C29 C30 109.0(3)
C28 C29 C20 112.8(3)
C30 C29 C20 115.6(3)
C28 C29 H29 106.3
C30 C29 H29 106.3
C20 C29 H29 106.3
C31 C30 C29 109.6(4)
C31 C30 H30A 109.7
C29 C30 H30A 109.7
C31 C30 H30B 109.7
C29 C30 H30B 109.7
H30A C30 H30B 108.2
O2 C31 C30 113.1(4)
O2 C31 H31A 109.0
C30 C31 H31A 109.0
O2 C31 H31B 109.0
C30 C31 H31B 109.0
H31A C31 H31B 107.8
O2 C32 C33 107.0(3)
O2 C32 C28 110.6(3)
C33 C32 C28 113.5(3)
O2 C32 H32 108.5
C33 C32 H32 108.5
C28 C32 H32 108.5
C34 C33 C38 117.3(4)
C34 C33 C32 122.0(4)
C38 C33 C32 120.7(4)
C35 C34 C33 120.4(5)
C35 C34 H34 119.8
C33 C34 H34 119.8
C36 C35 C34 120.4(4)
C36 C35 H35 119.8
C34 C35 H35 119.8
C37 C36 C35 120.5(5)
C37 C36 Br2 120.0(4)
C35 C36 Br2 119.5(4)
C36 C37 C38 119.1(5)
C36 C37 H37 120.4
C38 C37 H37 120.4
C37 C38 C33 122.3(4)
C37 C38 H38 118.9
C33 C38 H38 118.9
C12 O1 C13 112.1(4)
C31 O2 C32 113.4(3)

loop_
_geom_bond_atom_site_label_1
_geom_bond_atom_site_label_2
_geom_bond_distance
Br1 C17 1.891(5)
Br2 C36 1.895(5)
C1 C2 1.384(6)
C1 C6 1.396(6)
C1 C10 1.516(6)
C2 C3 1.366(7)
C2 H2 0.9300
C3 C4 1.376(7)
C3 H3 0.9300
C4 C5 1.372(7)
C4 H4 0.9300
C5 C6 1.376(6)
C5 H5 0.9300
C6 C7 1.496(6)
C7 C8 1.504(6)
C7 H7A 0.9700
C7 H7B 0.9700
C8 C9 1.519(6)
C8 H8A 0.9700
C8 H8B 0.9700
C9 C13 1.519(6)
C9 C10 1.524(6)
C9 H9 0.9800
C10 C11 1.525(6)
C10 H10 0.9800
C11 C12 1.494(7)
C11 H11A 0.9700
C11 H11B 0.9700
C12 O1 1.425(6)
C12 H12A 0.9700
C12 H12B 0.9700
C13 O1 1.435(5)
C13 C14 1.503(6)
C13 H13 0.9800
C14 C15 1.374(6)
C14 C19 1.378(6)
C15 C16 1.364(6)
C15 H15 0.9300
C16 C17 1.375(6)
C16 H16 0.9300
C17 C18 1.370(7)
C18 C19 1.369(7)
C18 H18 0.9300
C19 H19 0.9300
C20 C21 1.386(6)
C20 C25 1.391(5)
C20 C29 1.525(5)
C21 C22 1.369(6)
C21 H21 0.9300
C22 C23 1.371(6)
C22 H22 0.9300
C23 C24 1.372(6)
C23 H23 0.9300
C24 C25 1.377(6)
C24 H24 0.9300
C25 C26 1.498(5)
C26 C27 1.518(6)
C26 H26A 0.9700
C26 H26B 0.9700
C27 C28 1.522(5)
C27 H27A 0.9700
C27 H27B 0.9700
C28 C29 1.520(5)
C28 C32 1.525(6)
C28 H28 0.9800
C29 C30 1.523(5)
C29 H29 0.9800
C30 C31 1.489(6)
C30 H30A 0.9700
C30 H30B 0.9700
C31 O2 1.422(5)
C31 H31A 0.9700
C31 H31B 0.9700
C32 O2 1.430(5)
C32 C33 1.485(6)
C32 H32 0.9800
C33 C34 1.387(6)
C33 C38 1.388(6)
C34 C35 1.375(7)
C34 H34 0.9300
C35 C36 1.369(7)
C35 H35 0.9300
C36 C37 1.358(7)
C37 C38 1.368(6)
C37 H37 0.9300
C38 H38 0.9300

loop_
_geom_torsion_atom_site_label_1
_geom_torsion_atom_site_label_2
_geom_torsion_atom_site_label_3
_geom_torsion_atom_site_label_4
_geom_torsion
C6 C1 C2 C3 0.6(6)
C10 C1 C2 C3 -175.4(4)
C1 C2 C3 C4 -0.2(7)
C2 C3 C4 C5 -0.1(7)
C3 C4 C5 C6 0.0(7)
C4 C5 C6 C1 0.5(6)
C4 C5 C6 C7 -179.3(4)
C2 C1 C6 C5 -0.7(6)
C10 C1 C6 C5 175.3(4)
C2 C1 C6 C7 179.1(4)
C10 C1 C6 C7 -4.9(6)
C5 C6 C7 C8 -161.3(4)
C1 C6 C7 C8 18.9(6)
C6 C7 C8 C9 -48.1(5)
C7 C8 C9 C13 -172.3(4)
C7 C8 C9 C10 63.9(4)
C2 C1 C10 C9 -163.5(4)
C6 C1 C10 C9 20.6(5)
C2 C1 C10 C11 -38.1(5)
C6 C1 C10 C11 146.0(4)
C8 C9 C10 C1 -49.4(5)
C13 C9 C10 C1 -175.1(3)
C8 C9 C10 C11 -178.5(4)
C13 C9 C10 C11 55.8(5)
C1 C10 C11 C12 177.5(3)
C9 C10 C11 C12 -54.6(5)
C10 C11 C12 O1 56.5(5)
C8 C9 C13 O1 179.2(3)
C10 C9 C13 O1 -57.5(4)
C8 C9 C13 C14 59.5(5)
C10 C9 C13 C14 -177.2(3)
O1 C13 C14 C15 -59.9(5)
C9 C13 C14 C15 61.9(5)
O1 C13 C14 C19 122.6(4)
C9 C13 C14 C19 -115.5(5)
C19 C14 C15 C16 0.7(7)
C13 C14 C15 C16 -176.9(4)
C14 C15 C16 C17 1.0(7)
C15 C16 C17 C18 -2.0(7)
C15 C16 C17 Br1 178.7(3)
C16 C17 C18 C19 1.1(7)
Br1 C17 C18 C19 -179.6(4)
C17 C18 C19 C14 0.7(7)
C15 C14 C19 C18 -1.6(7)
C13 C14 C19 C18 175.9(4)
C25 C20 C21 C22 -0.4(6)
C29 C20 C21 C22 174.2(4)
C20 C21 C22 C23 0.4(7)
C21 C22 C23 C24 0.0(7)
C22 C23 C24 C25 -0.4(7)
C23 C24 C25 C20 0.4(6)
C23 C24 C25 C26 179.7(4)
C21 C20 C25 C24 0.0(5)
C29 C20 C25 C24 -174.6(3)
C21 C20 C25 C26 -179.2(4)
C29 C20 C25 C26 6.1(6)
C24 C25 C26 C27 160.6(4)
C20 C25 C26 C27 -20.2(5)
C25 C26 C27 C28 48.2(5)
C26 C27 C28 C29 -63.5(4)
C26 C27 C28 C32 173.1(3)
C27 C28 C29 C30 179.0(3)
C32 C28 C29 C30 -56.2(4)
C27 C28 C29 C20 49.2(4)
C32 C28 C29 C20 174.0(3)
C21 C20 C29 C28 164.6(3)
C25 C20 C29 C28 -20.9(5)
C21 C20 C29 C30 38.3(5)
C25 C20 C29 C30 -147.2(4)
C28 C29 C30 C31 55.4(5)
C20 C29 C30 C31 -176.3(4)
C29 C30 C31 O2 -55.8(5)
C29 C28 C32 O2 56.2(4)
C27 C28 C32 O2 179.4(3)
C29 C28 C32 C33 176.4(3)
C27 C28 C32 C33 -60.3(4)
O2 C32 C33 C34 -130.3(4)
C28 C32 C33 C34 107.4(4)
O2 C32 C33 C38 50.1(5)
C28 C32 C33 C38 -72.2(5)
C38 C33 C34 C35 -0.7(6)
C32 C33 C34 C35 179.7(4)
C33 C34 C35 C36 -0.8(7)
C34 C35 C36 C37 1.9(7)
C34 C35 C36 Br2 -175.5(3)
C35 C36 C37 C38 -1.4(7)
Br2 C36 C37 C38 176.0(3)
C36 C37 C38 C33 -0.1(6)
C34 C33 C38 C37 1.2(6)
C32 C33 C38 C37 -179.2(4)
C11 C12 O1 C13 -58.2(5)
C14 C13 O1 C12 -178.9(4)
C9 C13 O1 C12 57.8(5)
C30 C31 O2 C32 57.0(5)
C33 C32 O2 C31 179.8(3)
C28 C32 O2 C31 -56.1(5)
